data_1546671
loop_
_publ_author_name
'Bourichi, Selma'
'Kandri Rodi, Youssef'
'Jasinski, Jerry P.'
'Kaur, Manpreet'
'El Hadrami, El Mestafa'
'Essassi, El Mokhtar'

_publ_section_title
;
 6-Bromo-2-(4-methoxyphenyl)-3-methyl-3<i>H</i>-imidazo[4,5-<i>b</i>]pyridine
;
_journal_coeditor_code SJ4128
_journal_issue 7
_journal_name_full IUCrData
_journal_page_first x171071
_journal_paper_doi 10.1107/S2414314617010719
_journal_volume 2
_journal_year 2017
_chemical_formula_iupac 'C14 H12 Br N3 O'
_chemical_formula_moiety 'C14 H12 Br N3 O'
_chemical_formula_sum 'C14 H12 Br N3 O'
_chemical_formula_weight 318.18
_chemical_name_systematic
;
6-Bromo-2-(4-methoxyphenyl)-3-methyl-3<i>H</i>-imidazo[4,5-<i>b</i>]pyridine
;
_space_group_crystal_system monoclinic
_space_group_IT_number 14
_space_group_name_Hall '-P 2ybc'
_space_group_name_H-M_alt 'P 1 21/c 1'
_symmetry_space_group_name_Hall '-P 2ybc'
_symmetry_space_group_name_H-M 'P 1 21/c 1'
_atom_sites_solution_hydrogens geom
_atom_sites_solution_primary dual
_audit_creation_method
;
Olex2 1.2
(compiled 2017.03.28 svn.r3405 for OlexSys, GUI svn.r5337)
;
_cell_angle_alpha 90
_cell_angle_beta 108.465(4)
_cell_angle_gamma 90
_cell_formula_units_Z 4
_cell_length_a 14.8643(6)
_cell_length_b 7.6795(4)
_cell_length_c 12.0690(5)
_cell_measurement_reflns_used 1624
_cell_measurement_temperature 293(2)
_cell_measurement_theta_max 71.3580
_cell_measurement_theta_min 3.8360
_cell_volume 1306.75(11)
_computing_cell_refinement
;
CrysAlis PRO (Rigaku Oxford Diffraction, 2015)
;
_computing_data_collection
;
CrysAlis PRO (Rigaku Oxford Diffraction, 2015)
;
_computing_data_reduction
;
CrysAlis PRO (Rigaku Oxford Diffraction, 2015)
;
_computing_molecular_graphics
;
<i>OLEX2</i> (Dolomanov <i>et al.</i>,  2009)
;
_computing_publication_material
;
<i>OLEX2</i> (Dolomanov <i>et al.</i>,  2009)
;
_computing_structure_refinement
;
SHELXL2014 (Sheldrick, 2015b)
;
_computing_structure_solution
;
SHELXT (Sheldrick, 2015a)
;
_diffrn_ambient_temperature 293(2)
_diffrn_detector_area_resol_mean 16.0416
_diffrn_measured_fraction_theta_full 0.993
_diffrn_measured_fraction_theta_max 0.974
_diffrn_measurement_device 'four-circle diffractometer'
_diffrn_measurement_device_type 'Rigaku Oxford diffraction'
_diffrn_measurement_method '\w scans'
_diffrn_radiation_monochromator graphite
_diffrn_radiation_type CuK\a
_diffrn_radiation_wavelength 1.54184
_diffrn_reflns_av_R_equivalents 0.0263
_diffrn_reflns_limit_h_max 18
_diffrn_reflns_limit_h_min -17
_diffrn_reflns_limit_k_max 7
_diffrn_reflns_limit_k_min -9
_diffrn_reflns_limit_l_max 12
_diffrn_reflns_limit_l_min -14
_diffrn_reflns_number 4519
_diffrn_reflns_theta_full 67.684
_diffrn_reflns_theta_max 71.275
_diffrn_reflns_theta_min 6.278
_exptl_absorpt_coefficient_mu 4.252
_exptl_absorpt_correction_T_max 1.00000
_exptl_absorpt_correction_T_min 0.35379
_exptl_absorpt_correction_type multi-scan
_exptl_absorpt_process_details
;
(CrysAlis PRO; Rigaku Oxford Diffraction, 2015)
;
_exptl_crystal_colour colourless
_exptl_crystal_density_diffrn 1.617
_exptl_crystal_description prism
_exptl_crystal_F_000 640
_exptl_crystal_size_max 0.26
_exptl_crystal_size_mid 0.24
_exptl_crystal_size_min 0.12
_refine_diff_density_max 0.386
_refine_diff_density_min -0.371
_refine_ls_extinction_coef 0.0104(5)
_refine_ls_extinction_expression Fc^*^=kFc[1+0.001xFc^2^\l^3^/sin(2\q)]^-1/4^
_refine_ls_extinction_method
;
SHELXL2014 (Sheldrick, 2015b)
;
_refine_ls_goodness_of_fit_ref 1.047
_refine_ls_hydrogen_treatment constr
_refine_ls_matrix_type full
_refine_ls_number_parameters 175
_refine_ls_number_reflns 2477
_refine_ls_number_restraints 0
_refine_ls_restrained_S_all 1.047
_refine_ls_R_factor_all 0.0509
_refine_ls_R_factor_gt 0.0390
_refine_ls_shift/su_max 0.001
_refine_ls_shift/su_mean 0.000
_refine_ls_structure_factor_coef Fsqd
_refine_ls_weighting_details 'w=1/[\s^2^(Fo^2^)+(0.0523P)^2^+0.0898P] where P=(Fo^2^+2Fc^2^)/3'
_refine_ls_weighting_scheme calc
_refine_ls_wR_factor_gt 0.0972
_refine_ls_wR_factor_ref 0.1072
_reflns_number_gt 2015
_reflns_number_total 2477
_reflns_threshold_expression 'I > 2\s(I)'
_cod_data_source_file sj4128sup1.cif
_cod_data_source_block I
_cod_database_code 1546671
_shelx_space_group_comment
;
The symmetry employed for this shelxl refinement is uniquely defined
by the following loop, which should always be used as a source of
symmetry information in preference to the above space-group names.
They are only intended as comments.
;
_shelxl_version_number 2014/6

loop_
_space_group_symop_operation_xyz
'x, y, z'
'-x, y+1/2, -z+1/2'
'-x, -y, -z'
'x, -y-1/2, z-1/2'

loop_
_atom_site_type_symbol
_atom_site_label
_atom_site_fract_x
_atom_site_fract_y
_atom_site_fract_z
_atom_site_U_iso_or_equiv
_atom_site_adp_type
_atom_site_calc_flag
_atom_site_occupancy
Br Br1 0.95243(2) 0.30457(6) 0.64922(3) 0.0757(2) Uani d 1
O O1 0.14946(16) 0.3891(4) 0.0701(2) 0.0741(7) Uani d 1
N N1 0.57950(16) 0.3218(3) 0.41193(19) 0.0418(5) Uani d 1
N N2 0.60882(15) 0.4032(3) 0.24692(17) 0.0367(5) Uani d 1
N N3 0.77969(16) 0.4084(3) 0.31660(19) 0.0468(5) Uani d 1
C C1 0.54200(18) 0.3648(3) 0.3004(2) 0.0371(5) Uani d 1
C C2 0.69556(18) 0.3826(3) 0.3305(2) 0.0372(5) Uani d 1
C C3 0.8520(2) 0.3820(4) 0.4124(3) 0.0506(7) Uani d 1
H H3 0.9130 0.3978 0.4088 0.061 Uiso calc 1
C C4 0.8416(2) 0.3316(4) 0.5193(2) 0.0476(6) Uani d 1
C C5 0.7541(2) 0.3027(4) 0.5315(2) 0.0441(6) Uani d 1
H H5 0.7472 0.2658 0.6017 0.053 Uiso calc 1
C C6 0.67646(19) 0.3320(3) 0.4325(2) 0.0386(6) Uani d 1
C C7 0.43977(18) 0.3688(4) 0.2376(2) 0.0403(6) Uani d 1
C C8 0.3766(2) 0.4354(4) 0.2917(2) 0.0470(6) Uani d 1
H H8 0.3997 0.4782 0.3675 0.056 Uiso calc 1
C C9 0.2809(2) 0.4381(4) 0.2341(3) 0.0542(7) Uani d 1
H H9 0.2397 0.4818 0.2714 0.065 Uiso calc 1
C C10 0.2451(2) 0.3758(4) 0.1202(3) 0.0521(7) Uani d 1
C C11 0.3059(2) 0.3046(4) 0.0662(3) 0.0499(7) Uani d 1
H H11 0.2822 0.2589 -0.0088 0.060 Uiso calc 1
C C12 0.4027(2) 0.3022(3) 0.1251(2) 0.0446(6) Uani d 1
H H12 0.4436 0.2551 0.0885 0.053 Uiso calc 1
C C13 0.5959(2) 0.4800(4) 0.1325(2) 0.0442(6) Uani d 1
H H13A 0.6519 0.5435 0.1341 0.066 Uiso calc 1
H H13B 0.5425 0.5576 0.1131 0.066 Uiso calc 1
H H13C 0.5846 0.3893 0.0749 0.066 Uiso calc 1
C C15 0.1094(3) 0.3397(6) -0.0496(4) 0.0848(13) Uani d 1
H H15A 0.1385 0.4059 -0.0964 0.127 Uiso calc 1
H H15B 0.0424 0.3621 -0.0749 0.127 Uiso calc 1
H H15C 0.1202 0.2179 -0.0578 0.127 Uiso calc 1

loop_
_atom_site_aniso_label
_atom_site_aniso_U_11
_atom_site_aniso_U_22
_atom_site_aniso_U_33
_atom_site_aniso_U_12
_atom_site_aniso_U_13
_atom_site_aniso_U_23
Br1 0.0492(2) 0.1056(4) 0.0576(3) -0.01003(18) -0.00400(16) 0.0134(2)
O1 0.0440(11) 0.0872(17) 0.0781(16) -0.0058(12) 0.0008(11) 0.0013(15)
N1 0.0420(11) 0.0494(13) 0.0327(10) -0.0049(9) 0.0100(9) 0.0067(9)
N2 0.0451(11) 0.0371(11) 0.0284(9) 0.0023(9) 0.0123(8) 0.0014(8)
N3 0.0477(12) 0.0560(14) 0.0403(11) 0.0020(11) 0.0190(10) 0.0032(11)
C1 0.0437(13) 0.0341(13) 0.0319(11) -0.0015(10) 0.0097(10) 0.0027(10)
C2 0.0457(13) 0.0356(13) 0.0310(11) 0.0022(10) 0.0133(10) -0.0011(10)
C3 0.0449(14) 0.0584(18) 0.0505(15) -0.0022(13) 0.0179(12) 0.0009(14)
C4 0.0438(14) 0.0534(17) 0.0393(13) -0.0015(12) 0.0040(11) 0.0009(12)
C5 0.0487(14) 0.0497(16) 0.0318(12) -0.0059(12) 0.0095(11) 0.0031(11)
C6 0.0447(13) 0.0389(14) 0.0323(12) -0.0045(10) 0.0124(10) 0.0019(10)
C7 0.0429(13) 0.0383(13) 0.0371(12) -0.0017(11) 0.0091(10) 0.0075(11)
C8 0.0507(15) 0.0496(16) 0.0400(13) -0.0034(12) 0.0134(11) -0.0010(12)
C9 0.0485(15) 0.0588(18) 0.0569(17) -0.0002(14) 0.0190(13) -0.0031(15)
C10 0.0460(15) 0.0474(16) 0.0561(17) -0.0068(12) 0.0067(13) 0.0070(14)
C11 0.0547(16) 0.0498(17) 0.0388(13) -0.0116(13) 0.0058(12) 0.0007(12)
C12 0.0521(15) 0.0422(15) 0.0390(13) -0.0050(12) 0.0136(12) 0.0002(12)
C13 0.0535(14) 0.0510(16) 0.0296(11) 0.0045(12) 0.0153(10) 0.0041(11)
C15 0.061(2) 0.086(3) 0.080(3) -0.012(2) -0.016(2) 0.001(2)

loop_
_atom_type_symbol
_atom_type_description
_atom_type_scat_dispersion_real
_atom_type_scat_dispersion_imag
_atom_type_scat_source
C C 0.0181 0.0091 'International Tables Vol C Tables 4.2.6.8 and 6.1.1.4'
H H 0.0000 0.0000 'International Tables Vol C Tables 4.2.6.8 and 6.1.1.4'
Br Br -0.6763 1.2805 'International Tables Vol C Tables 4.2.6.8 and 6.1.1.4'
N N 0.0311 0.0180 'International Tables Vol C Tables 4.2.6.8 and 6.1.1.4'
O O 0.0492 0.0322 'International Tables Vol C Tables 4.2.6.8 and 6.1.1.4'

loop_
_geom_angle_atom_site_label_1
_geom_angle_atom_site_label_2
_geom_angle_atom_site_label_3
_geom_angle
C10 O1 C15 118.2(3)
C1 N1 C6 104.3(2)
C1 N2 C13 129.2(2)
C2 N2 C1 106.3(2)
C2 N2 C13 123.7(2)
C3 N3 C2 113.8(2)
N1 C1 N2 113.3(2)
N1 C1 C7 124.3(2)
N2 C1 C7 122.4(2)
N2 C2 C6 105.8(2)
N3 C2 N2 126.4(2)
N3 C2 C6 127.7(2)
N3 C3 H3 118.2
N3 C3 C4 123.5(3)
C4 C3 H3 118.2
C3 C4 Br1 118.2(2)
C5 C4 Br1 120.0(2)
C5 C4 C3 121.9(3)
C4 C5 H5 122.0
C4 C5 C6 116.0(2)
C6 C5 H5 122.0
N1 C6 C2 110.3(2)
N1 C6 C5 132.7(2)
C5 C6 C2 117.1(2)
C8 C7 C1 120.3(2)
C12 C7 C1 121.4(3)
C12 C7 C8 118.2(3)
C7 C8 H8 119.6
C9 C8 C7 120.8(3)
C9 C8 H8 119.6
C8 C9 H9 119.8
C8 C9 C10 120.4(3)
C10 C9 H9 119.8
O1 C10 C9 115.6(3)
O1 C10 C11 124.5(3)
C11 C10 C9 119.9(3)
C10 C11 H11 120.3
C10 C11 C12 119.3(3)
C12 C11 H11 120.3
C7 C12 H12 119.3
C11 C12 C7 121.4(3)
C11 C12 H12 119.3
N2 C13 H13A 109.5
N2 C13 H13B 109.5
N2 C13 H13C 109.5
H13A C13 H13B 109.5
H13A C13 H13C 109.5
H13B C13 H13C 109.5
O1 C15 H15A 109.5
O1 C15 H15B 109.5
O1 C15 H15C 109.5
H15A C15 H15B 109.5
H15A C15 H15C 109.5
H15B C15 H15C 109.5

loop_
_geom_bond_atom_site_label_1
_geom_bond_atom_site_label_2
_geom_bond_distance
Br1 C4 1.892(3)
O1 C10 1.361(4)
O1 C15 1.428(5)
N1 C1 1.325(3)
N1 C6 1.385(3)
N2 C1 1.377(3)
N2 C2 1.371(3)
N2 C13 1.457(3)
N3 C2 1.328(3)
N3 C3 1.321(4)
C1 C7 1.468(3)
C2 C6 1.404(3)
C3 H3 0.9300
C3 C4 1.402(4)
C4 C5 1.372(4)
C5 H5 0.9300
C5 C6 1.392(4)
C7 C8 1.399(4)
C7 C12 1.392(4)
C8 H8 0.9300
C8 C9 1.371(4)
C9 H9 0.9300
C9 C10 1.393(4)
C10 C11 1.383(5)
C11 H11 0.9300
C11 C12 1.388(4)
C12 H12 0.9300
C13 H13A 0.9600
C13 H13B 0.9600
C13 H13C 0.9600
C15 H15A 0.9600
C15 H15B 0.9600
C15 H15C 0.9600

loop_
_geom_hbond_atom_site_label_D
_geom_hbond_atom_site_label_H
_geom_hbond_atom_site_label_A
_geom_hbond_site_symmetry_A
_geom_hbond_distance_DH
_geom_hbond_distance_HA
_geom_hbond_distance_DA
_geom_hbond_angle_DHA
C13 H13C N1 4_565 0.96 2.53 3.480(3) 169.2

_cod_database_fobs_code 1546671
